data_2220087
loop_
_publ_author_name
'Zhang, Shu Hua'
'Ge, Cheng Min'
'Feng, Chao'

_publ_section_title Bis(2-hydroxyiminomethyl-6-methoxyphenolato-\k^2^<i>O</i>^1^,<i>N</i>)cobalt(II)
_journal_coeditor_code BI2324
_journal_issue 12
_journal_name_full 'Acta Crystallographica Section E'
_journal_page_first m1627
_journal_paper_doi 10.1107/S1600536808039512
_journal_volume 64
_journal_year 2008
_chemical_formula_iupac '[Co (C8 H8 N O3)2]'
_chemical_formula_moiety 'C16 H16 Co N2 O6'
_chemical_formula_sum 'C16 H16 Co N2 O6'
_chemical_formula_weight 391.24
_chemical_name_systematic Bis(2-hydroxyiminomethyl-6-methoxyphenolato-\k^2^<i>O</i>^1^,<i>N</i>)cobalt(II)
_space_group_IT_number 14
_symmetry_cell_setting monoclinic
_symmetry_space_group_name_Hall '-P 2yn'
_symmetry_space_group_name_H-M 'P 1 21/n 1'
_atom_sites_solution_hydrogens geom
_atom_sites_solution_primary direct
_atom_sites_solution_secondary difmap
_audit_creation_method SHELXL-97
_cell_angle_alpha 90.00
_cell_angle_beta 95.375(3)
_cell_angle_gamma 90.00
_cell_formula_units_Z 2
_cell_length_a 8.4254(19)
_cell_length_b 4.9111(11)
_cell_length_c 18.951(4)
_cell_measurement_reflns_used 4577
_cell_measurement_temperature 293(2)
_cell_measurement_theta_max 25.49
_cell_measurement_theta_min 2.56
_cell_volume 780.7(3)
_computing_cell_refinement 'SAINT (Bruker, 2000)'
_computing_data_collection 'SMART (Bruker, 2000)'
_computing_data_reduction 'SAINT (Bruker, 2000)'
_computing_molecular_graphics 'SHELXTL (Sheldrick, 2008)'
_computing_publication_material 'SHELXTL (Sheldrick, 2008)'
_computing_structure_refinement 'SHELXL97 (Sheldrick, 2008)'
_computing_structure_solution 'SHELXS97 (Sheldrick, 2008)'
_diffrn_ambient_temperature 293(2)
_diffrn_measured_fraction_theta_full 0.995
_diffrn_measured_fraction_theta_max 0.995
_diffrn_measurement_device_type 'Bruker SMART CCD'
_diffrn_measurement_method '\f and \w'
_diffrn_radiation_monochromator graphite
_diffrn_radiation_source 'fine-focus sealed tube'
_diffrn_radiation_type MoK\a
_diffrn_radiation_wavelength 0.71073
_diffrn_reflns_av_R_equivalents 0.0213
_diffrn_reflns_av_sigmaI/netI 0.0218
_diffrn_reflns_limit_h_max 10
_diffrn_reflns_limit_h_min -10
_diffrn_reflns_limit_k_max 5
_diffrn_reflns_limit_k_min -5
_diffrn_reflns_limit_l_max 22
_diffrn_reflns_limit_l_min -22
_diffrn_reflns_number 4577
_diffrn_reflns_theta_full 25.49
_diffrn_reflns_theta_max 25.49
_diffrn_reflns_theta_min 2.56
_diffrn_standards_number 0
_exptl_absorpt_coefficient_mu 1.137
_exptl_absorpt_correction_type none
_exptl_crystal_colour red
_exptl_crystal_density_diffrn 1.664
_exptl_crystal_density_method 'not measured'
_exptl_crystal_description block
_exptl_crystal_F_000 402
_exptl_crystal_size_max 0.219
_exptl_crystal_size_mid 0.179
_exptl_crystal_size_min 0.139
_refine_diff_density_max 0.232
_refine_diff_density_min -0.170
_refine_ls_extinction_method none
_refine_ls_goodness_of_fit_ref 1.039
_refine_ls_hydrogen_treatment constr
_refine_ls_matrix_type full
_refine_ls_number_parameters 117
_refine_ls_number_reflns 1433
_refine_ls_number_restraints 0
_refine_ls_restrained_S_all 1.039
_refine_ls_R_factor_all 0.0314
_refine_ls_R_factor_gt 0.0245
_refine_ls_shift/su_max 0.000
_refine_ls_shift/su_mean 0.000
_refine_ls_structure_factor_coef Fsqd
_refine_ls_weighting_details 'calc w=1/[\s^2^(Fo^2^)+(0.0303P)^2^+0.2885P] where P=(Fo^2^+2Fc^2^)/3'
_refine_ls_weighting_scheme calc
_refine_ls_wR_factor_gt 0.0609
_refine_ls_wR_factor_ref 0.0652
_reflns_number_gt 1216
_reflns_number_total 1433
_reflns_threshold_expression I>2\s(I)
_cod_data_source_file bi2324.cif
_cod_data_source_block I
_cod_original_sg_symbol_H-M 'P 21/n'
_cod_database_code 2220087
_cod_database_fobs_code 2220087

loop_
_symmetry_equiv_pos_as_xyz
'x, y, z'
'-x+1/2, y+1/2, -z+1/2'
'-x, -y, -z'
'x-1/2, -y-1/2, z-1/2'

loop_
_atom_site_type_symbol
_atom_site_label
_atom_site_fract_x
_atom_site_fract_y
_atom_site_fract_z
_atom_site_U_iso_or_equiv
_atom_site_adp_type
_atom_site_calc_flag
_atom_site_refinement_flags
_atom_site_occupancy
Co Co1 0.0000 0.5000 0.0000 0.03262(15) Uani d S 1
C C1 0.1093(2) 0.0793(4) 0.09770(10) 0.0353(4) Uani d . 1
C C2 0.0701(2) -0.1107(4) 0.14960(10) 0.0377(5) Uani d . 1
C C3 0.1851(3) -0.2781(4) 0.18262(11) 0.0448(5) Uani d . 1
H H3 0.1581 -0.4028 0.2164 0.054 Uiso calc R 1
C C4 0.3423(3) -0.2610(4) 0.16538(11) 0.0477(6) Uani d . 1
H H4 0.4196 -0.3744 0.1880 0.057 Uiso calc R 1
C C5 0.3837(3) -0.0794(4) 0.11564(11) 0.0429(5) Uani d . 1
H H5 0.4889 -0.0696 0.1048 0.052 Uiso calc R 1
C C6 0.2676(2) 0.0939(4) 0.08055(10) 0.0361(4) Uani d . 1
C C7 0.3153(2) 0.2796(4) 0.02809(10) 0.0386(5) Uani d . 1
H H7 0.4217 0.2799 0.0187 0.046 Uiso calc R 1
C C8 -0.1391(3) -0.3153(5) 0.20761(12) 0.0535(6) Uani d . 1
H H8A -0.1090 -0.4897 0.1902 0.080 Uiso calc R 1
H H8B -0.2529 -0.3074 0.2077 0.080 Uiso calc R 1
H H8C -0.0903 -0.2898 0.2550 0.080 Uiso calc R 1
N N1 0.21926(19) 0.4465(3) -0.00691(8) 0.0363(4) Uani d . 1
O O1 -0.00708(15) 0.2354(3) 0.06754(7) 0.0387(3) Uani d . 1
O O2 0.29495(16) 0.6086(3) -0.05443(8) 0.0487(4) Uani d . 1
H H2 0.2301 0.7143 -0.0744 0.073 Uiso calc R 1
O O3 -0.08737(17) -0.1063(3) 0.16291(8) 0.0494(4) Uani d . 1

loop_
_atom_site_aniso_label
_atom_site_aniso_U_11
_atom_site_aniso_U_22
_atom_site_aniso_U_33
_atom_site_aniso_U_12
_atom_site_aniso_U_13
_atom_site_aniso_U_23
Co1 0.0291(2) 0.0337(2) 0.0348(2) -0.00160(15) 0.00146(15) 0.00203(16)
C1 0.0385(11) 0.0311(10) 0.0354(11) 0.0001(8) -0.0005(9) -0.0038(8)
C2 0.0415(11) 0.0352(10) 0.0362(11) -0.0016(9) 0.0025(9) -0.0015(9)
C3 0.0566(14) 0.0375(11) 0.0392(11) -0.0009(10) -0.0007(10) 0.0040(9)
C4 0.0503(13) 0.0425(12) 0.0478(13) 0.0103(10) -0.0080(10) -0.0001(10)
C5 0.0384(11) 0.0455(12) 0.0436(12) 0.0057(9) -0.0030(9) -0.0045(10)
C6 0.0360(10) 0.0350(10) 0.0364(11) -0.0010(8) -0.0017(8) -0.0043(8)
C7 0.0286(10) 0.0438(11) 0.0429(11) 0.0001(9) 0.0016(8) -0.0041(9)
C8 0.0591(14) 0.0510(14) 0.0524(13) -0.0079(11) 0.0160(11) 0.0078(11)
N1 0.0327(9) 0.0410(10) 0.0352(9) -0.0053(7) 0.0040(7) 0.0019(7)
O1 0.0332(7) 0.0397(8) 0.0434(8) 0.0005(6) 0.0044(6) 0.0083(6)
O2 0.0346(8) 0.0598(10) 0.0523(9) -0.0032(7) 0.0070(7) 0.0185(8)
O3 0.0452(9) 0.0493(8) 0.0547(9) -0.0010(7) 0.0105(7) 0.0153(8)

loop_
_atom_type_symbol
_atom_type_description
_atom_type_scat_dispersion_real
_atom_type_scat_dispersion_imag
_atom_type_scat_source
C C 0.0033 0.0016 'International Tables Vol C Tables 4.2.6.8 and 6.1.1.4'
H H 0.0000 0.0000 'International Tables Vol C Tables 4.2.6.8 and 6.1.1.4'
N N 0.0061 0.0033 'International Tables Vol C Tables 4.2.6.8 and 6.1.1.4'
O O 0.0106 0.0060 'International Tables Vol C Tables 4.2.6.8 and 6.1.1.4'
Co Co 0.3494 0.9721 'International Tables Vol C Tables 4.2.6.8 and 6.1.1.4'

loop_
_geom_angle_atom_site_label_1
_geom_angle_atom_site_label_2
_geom_angle_atom_site_label_3
_geom_angle_site_symmetry_1
_geom_angle_site_symmetry_3
_geom_angle
O1 Co1 O1 . 3_565 180.00(8)
O1 Co1 N1 . . 92.64(6)
O1 Co1 N1 3_565 . 87.36(6)
O1 Co1 N1 . 3_565 87.36(6)
O1 Co1 N1 3_565 3_565 92.64(6)
N1 Co1 N1 . 3_565 180.00(13)
O1 C1 C6 . . 123.29(18)
O1 C1 C2 . . 117.87(18)
C6 C1 C2 . . 118.84(17)
O3 C2 C3 . . 125.24(19)
O3 C2 C1 . . 114.13(17)
C3 C2 C1 . . 120.62(19)
C2 C3 C4 . . 120.0(2)
C2 C3 H3 . . 120.0
C4 C3 H3 . . 120.0
C5 C4 C3 . . 120.65(19)
C5 C4 H4 . . 119.7
C3 C4 H4 . . 119.7
C4 C5 C6 . . 120.5(2)
C4 C5 H5 . . 119.8
C6 C5 H5 . . 119.8
C1 C6 C5 . . 119.37(19)
C1 C6 C7 . . 121.78(18)
C5 C6 C7 . . 118.86(18)
N1 C7 C6 . . 123.89(18)
N1 C7 H7 . . 118.1
C6 C7 H7 . . 118.1
O3 C8 H8A . . 109.5
O3 C8 H8B . . 109.5
H8A C8 H8B . . 109.5
O3 C8 H8C . . 109.5
H8A C8 H8C . . 109.5
H8B C8 H8C . . 109.5
C7 N1 O2 . . 112.97(16)
C7 N1 Co1 . . 128.68(14)
O2 N1 Co1 . . 118.33(12)
C1 O1 Co1 . . 129.71(13)
N1 O2 H2 . . 109.5
C2 O3 C8 . . 116.90(17)

loop_
_geom_bond_atom_site_label_1
_geom_bond_atom_site_label_2
_geom_bond_site_symmetry_2
_geom_bond_distance
Co1 O1 . 1.8290(13)
Co1 O1 3_565 1.8290(13)
Co1 N1 . 1.8826(17)
Co1 N1 3_565 1.8826(17)
C1 O1 . 1.331(2)
C1 C6 . 1.404(3)
C1 C2 . 1.417(3)
C2 O3 . 1.374(2)
C2 C3 . 1.376(3)
C3 C4 . 1.396(3)
C3 H3 . 0.930
C4 C5 . 1.367(3)
C4 H4 . 0.930
C5 C6 . 1.414(3)
C5 H5 . 0.930
C6 C7 . 1.434(3)
C7 N1 . 1.290(2)
C7 H7 . 0.930
C8 O3 . 1.425(2)
C8 H8A . 0.960
C8 H8B . 0.960
C8 H8C . 0.960
N1 O2 . 1.400(2)
O2 H2 . 0.820

loop_
_geom_hbond_atom_site_label_D
_geom_hbond_atom_site_label_H
_geom_hbond_atom_site_label_A
_geom_hbond_site_symmetry_A
_geom_hbond_distance_DH
_geom_hbond_distance_HA
_geom_hbond_distance_DA
_geom_hbond_angle_DHA
O2 H2 O1 3_565 0.82 1.91 2.5336(19) 131.8
C7 H7 O2 3_665 0.93 2.48 3.321(2) 150.3
